data_4060216
loop_
_publ_author_name
'Danil N. Dybtsev'
'Hyungphil Chun'
'Sun Hong Yoon'
'Dongwoo Kim'
'Kimoon Kim'

_publ_section_title
;
Microporous Manganese Formate: A Simple Metal-Organic Porous Material
with High Framework Stability and Highly Selective Gas Sorption Properties
;
_journal_name_full 'Journal of the American Chemical Society'
_journal_page_first 32
_journal_page_last 33
_journal_paper_doi 10.1021/ja038678c
_journal_volume 126
_journal_year 2004
_chemical_formula_sum 'C2 H2 Mn O4'
_chemical_formula_weight 144.97
_chemical_name_common 'manganese(II) formate'
_space_group_IT_number 14
_symmetry_cell_setting monoclinic
_symmetry_space_group_name_Hall '-P 2yn'
_symmetry_space_group_name_H-M 'P 1 21/n 1'
_atom_sites_solution_hydrogens geom
_atom_sites_solution_primary direct
_atom_sites_solution_secondary difmap
_cell_angle_alpha 90.00
_cell_angle_beta 91.439(2)
_cell_angle_gamma 90.00
_cell_formula_units_Z 12
_cell_length_a 11.7203(12)
_cell_length_b 10.2070(11)
_cell_length_c 14.9556(15)
_cell_measurement_reflns_used ?
_cell_measurement_temperature 243(2)
_cell_measurement_theta_max ?
_cell_measurement_theta_min ?
_cell_volume 1788.6(3)
_diffrn_ambient_temperature 243(2)
_diffrn_detector_area_resol_mean ?
_diffrn_measurement_device_type 'SMART CCD'
_diffrn_measurement_method omega-scan
_diffrn_radiation_monochromator graphite
_diffrn_radiation_source 'fine-focus sealed tube'
_diffrn_radiation_type MoK\a
_diffrn_radiation_wavelength 0.71073
_diffrn_reflns_av_R_equivalents 0.0487
_diffrn_reflns_av_sigmaI/netI 0.0621
_diffrn_reflns_limit_h_max 15
_diffrn_reflns_limit_h_min -15
_diffrn_reflns_limit_k_max 12
_diffrn_reflns_limit_k_min -13
_diffrn_reflns_limit_l_max 19
_diffrn_reflns_limit_l_min -17
_diffrn_reflns_number 10530
_diffrn_reflns_theta_max 28.30
_diffrn_reflns_theta_min 2.18
_diffrn_standards_decay_% ?
_diffrn_standards_interval_count ?
_diffrn_standards_interval_time ?
_diffrn_standards_number ?
_exptl_absorpt_coefficient_mu 2.130
_exptl_absorpt_correction_T_max ?
_exptl_absorpt_correction_T_min ?
_exptl_absorpt_correction_type semi-empirical
_exptl_absorpt_process_details 'T_min/T_max  = 0.100215'
_exptl_crystal_colour colorless
_exptl_crystal_density_diffrn 1.615
_exptl_crystal_density_meas ?
_exptl_crystal_density_method 'not measured'
_exptl_crystal_description polyhedra
_exptl_crystal_F_000 852
_exptl_crystal_size_max 0.6
_exptl_crystal_size_mid 0.5
_exptl_crystal_size_min 0.3
_refine_ls_extinction_coef ?
_refine_ls_extinction_method none
_refine_ls_goodness_of_fit_ref 1.084
_refine_ls_hydrogen_treatment mixed
_refine_ls_matrix_type full
_refine_ls_number_parameters 193
_refine_ls_number_reflns 4201
_refine_ls_number_restraints 0
_refine_ls_restrained_S_all 1.084
_refine_ls_R_factor_all 0.0595
_refine_ls_R_factor_gt 0.0497
_refine_ls_shift/su_max 0.001
_refine_ls_shift/su_mean 0.000
_refine_ls_structure_factor_coef Fsqd
_refine_ls_weighting_details 'calc w=1/[\s^2^(Fo^2^)+(0.0481P)^2^+2.5248P] where P=(Fo^2^+2Fc^2^)/3'
_refine_ls_weighting_scheme calc
_refine_ls_wR_factor_gt 0.1177
_refine_ls_wR_factor_ref 0.1225
_reflns_number_gt 3581
_reflns_number_total 4201
_reflns_threshold_expression >2sigma(I)
_cod_original_sg_symbol_H-M P2(1)/n
_cod_database_code 4060216

loop_
_symmetry_equiv_pos_as_xyz
'x, y, z'
'-x+1/2, y+1/2, -z+1/2'
'-x, -y, -z'
'x-1/2, -y-1/2, z-1/2'

loop_
_atom_site_label
_atom_site_type_symbol
_atom_site_fract_x
_atom_site_fract_y
_atom_site_fract_z
_atom_site_U_iso_or_equiv
_atom_site_adp_type
_atom_site_occupancy
_atom_site_symmetry_multiplicity
_atom_site_calc_flag
_atom_site_refinement_flags
_atom_site_disorder_assembly
_atom_site_disorder_group
Mn1 Mn 0.25685(4) 0.92065(4) 0.13112(3) 0.01768(13) Uani 1 1 d . . .
Mn2 Mn 0.23978(4) 1.10714(5) 0.31304(3) 0.02038(14) Uani 1 1 d . . .
Mn3 Mn 0.0000 1.0000 0.0000 0.02406(18) Uani 1 2 d S . .
Mn4 Mn 0.5000 1.0000 0.0000 0.02505(19) Uani 1 2 d S . .
O1 O 0.3512(2) 1.0808(2) 0.19585(16) 0.0250(5) Uani 1 1 d . . .
O2 O 0.3156(2) 0.9340(2) 0.36588(16) 0.0332(6) Uani 1 1 d . . .
O3 O 0.1542(2) 0.7423(2) 0.10734(15) 0.0246(5) Uani 1 1 d . . .
O4 O 0.1859(2) 1.0290(2) 0.02059(16) 0.0266(5) Uani 1 1 d . . .
O5 O 0.3048(2) 0.7995(2) 0.24826(15) 0.0244(5) Uani 1 1 d . . .
O6 O 0.12778(19) 1.0074(2) 0.21772(16) 0.0242(5) Uani 1 1 d . . .
O7 O 0.4008(2) 0.8413(2) 0.06163(16) 0.0260(5) Uani 1 1 d . . .
O8 O -0.0211(2) 1.2097(3) -0.00299(19) 0.0385(7) Uani 1 1 d . . .
O9 O 0.1074(2) 1.1278(2) 0.40578(18) 0.0341(6) Uani 1 1 d . . .
O10 O -0.0357(2) 0.9984(3) 0.14099(18) 0.0394(7) Uani 1 1 d . . .
O11 O 0.6536(2) 0.8947(3) 0.0352(2) 0.0384(7) Uani 1 1 d . . .
O12 O 0.5124(2) 1.1094(3) 0.12303(19) 0.0432(7) Uani 1 1 d . . .
C1 C 0.4481(3) 1.1313(4) 0.1843(3) 0.0346(9) Uani 1 1 d . . .
H1 H 0.4735 1.1924 0.2274 0.042 Uiso 1 1 calc R . .
C2 C 0.4327(3) 0.7226(4) 0.0552(3) 0.0328(8) Uani 1 1 d . . .
H2 H 0.4932 0.7056 0.0168 0.039 Uiso 1 1 calc R . .
C3 C 0.3289(3) 0.8266(3) 0.3291(2) 0.0285(8) Uani 1 1 d . . .
H3 H 0.3598 0.7588 0.3646 0.034 Uiso 1 1 calc R . .
C4 C 0.0776(3) 0.7132(3) 0.0489(3) 0.0340(8) Uani 1 1 d . . .
H4 H 0.0628 0.6235 0.0400 0.041 Uiso 1 1 calc R . .
C5 C 0.0206(3) 1.0144(4) 0.2095(2) 0.0313(8) Uani 1 1 d . . .
H5 H -0.0197 1.0338 0.2615 0.038 Uiso 1 1 calc R . .
C6 C 0.2422(3) 1.1001(4) -0.0324(2) 0.0312(8) Uani 1 1 d . . .
H6 H 0.2003 1.1530 -0.0728 0.037 Uiso 1 1 calc R . .

loop_
_atom_site_aniso_label
_atom_site_aniso_U_11
_atom_site_aniso_U_22
_atom_site_aniso_U_33
_atom_site_aniso_U_23
_atom_site_aniso_U_13
_atom_site_aniso_U_12
Mn1 0.0177(3) 0.0168(2) 0.0185(2) 0.00093(17) 0.00126(18) -0.00035(17)
Mn2 0.0223(3) 0.0173(2) 0.0216(3) -0.00319(18) 0.00098(19) -0.00010(18)
Mn3 0.0165(4) 0.0290(4) 0.0264(4) 0.0044(3) -0.0036(3) -0.0010(3)
Mn4 0.0192(4) 0.0272(4) 0.0291(4) 0.0047(3) 0.0075(3) -0.0034(3)
O1 0.0228(13) 0.0229(12) 0.0295(12) -0.0035(9) 0.0046(10) -0.0042(9)
O2 0.0474(17) 0.0251(12) 0.0267(13) -0.0030(10) -0.0080(11) 0.0070(11)
O3 0.0214(13) 0.0243(12) 0.0277(12) 0.0014(9) -0.0057(9) -0.0006(9)
O4 0.0171(12) 0.0354(13) 0.0273(12) 0.0105(10) -0.0022(9) -0.0044(10)
O5 0.0283(13) 0.0206(11) 0.0242(12) 0.0012(9) -0.0023(9) -0.0009(9)
O6 0.0167(12) 0.0278(12) 0.0280(12) -0.0039(9) 0.0019(9) 0.0001(9)
O7 0.0242(13) 0.0238(12) 0.0302(13) 0.0038(10) 0.0083(10) 0.0001(9)
O8 0.0383(16) 0.0292(14) 0.0470(16) 0.0018(12) -0.0196(13) 0.0013(11)
O9 0.0375(16) 0.0249(13) 0.0406(15) -0.0059(11) 0.0161(12) -0.0020(11)
O10 0.0217(14) 0.067(2) 0.0290(14) 0.0007(12) -0.0030(11) 0.0001(12)
O11 0.0218(14) 0.0418(16) 0.0518(17) 0.0156(13) 0.0076(12) -0.0004(11)
O12 0.0317(16) 0.0613(19) 0.0371(15) -0.0090(13) 0.0126(12) -0.0193(13)
C1 0.029(2) 0.042(2) 0.033(2) -0.0096(16) 0.0028(16) -0.0130(17)
C2 0.029(2) 0.0309(19) 0.040(2) 0.0015(16) 0.0167(16) 0.0001(15)
C3 0.036(2) 0.0239(17) 0.0251(17) 0.0038(13) -0.0064(14) 0.0037(14)
C4 0.036(2) 0.0209(17) 0.044(2) -0.0019(15) -0.0104(17) -0.0031(15)
C5 0.0251(19) 0.042(2) 0.0268(18) -0.0022(15) 0.0054(15) -0.0018(15)
C6 0.025(2) 0.037(2) 0.0314(19) 0.0131(15) -0.0033(14) -0.0015(15)
